data_1525746
loop_
_publ_author_name
'Caruntu, G.'
'Archaimbault, F.'
'Choisnet, J.'
'Crespin, M.'
'Mouron, P.'

_publ_section_title
;
 T(*)-type substituted neodymium cuprates Nd1.2 Sr0.8-x Y(Ho, Er, Yb)x Cu
 O4-d
;
_journal_name_full 'Physica C (Amsterdam)'
_journal_page_first 15
_journal_page_last 24
_journal_volume 334
_journal_year 2000
_chemical_formula_sum 'Cu Nd1.2 O3.765 Sr0.4 Y0.4'
_chemical_name_systematic '(Nd0.6 Sr0.4) (Nd0.6 Y0.4) Cu O3.765'
_space_group_IT_number 129
_symmetry_space_group_name_Hall '-P 4a 2a'
_symmetry_space_group_name_H-M 'P 4/n m m :2'
_cell_angle_alpha 90
_cell_angle_beta 90
_cell_angle_gamma 90
_cell_formula_units_Z 2
_cell_length_a 3.83158
_cell_length_b 3.83158
_cell_length_c 12.5106
_cell_volume 183.668
_citation_journal_id_ASTM PHYCE6
_cod_data_source_file Caruntu_PHYCE6_2000_424.cif
_cod_data_source_block Cu1Nd1.2O3.765Sr0.4Y0.4
_cod_original_cell_volume 183.6682
_cod_original_formula_sum 'Cu1 Nd1.2 O3.765 Sr0.4 Y0.4'
_cod_database_code 1525746

loop_
_symmetry_equiv_pos_as_xyz
x,y,z
-y+1/2,x,z
-x+1/2,-y+1/2,z
y,-x+1/2,z
x+1/2,-y,-z
y+1/2,x+1/2,-z
-x,y+1/2,-z
-y,-x,-z
-x,-y,-z
y-1/2,-x,-z
x-1/2,y-1/2,-z
-y,x-1/2,-z
-x-1/2,y,z
-y-1/2,-x-1/2,z
x,-y-1/2,z
y,x,z

loop_
_atom_site_label
_atom_site_type_symbol
_atom_site_fract_x
_atom_site_fract_y
_atom_site_fract_z
_atom_site_occupancy
_atom_site_U_iso_or_equiv
O3 O-2 0.75 0.25 0 0.835 0.0
Nd2 Nd+3 0.25 0.25 0.106 0.6 0.0
Y1 Y+3 0.25 0.25 0.106 0.4 0.0
O2 O-2 0.68 0.75 0.4273 0.25 0.0
O1 O-2 0.75 0.25 0.2344 0.947 0.0
Nd1 Nd+3 0.25 0.25 0.3884 0.6 0.0
Cu1 Cu+1 0.25 0.25 0.7507 1 0.0
O4 O-2 0.75 0.25 0.484 0.017 0.0
Sr1 Sr+2 0.25 0.25 0.3884 0.4 0.0
